data_2230234
loop_
_publ_author_name
'Mendoza, Angel'
'Cabrera-Vivas, Blanca M.'
'Mel\'endrez-Luevano, Ruth'
'Ram\'irez, Juan C.'
'Flores-Alamo, Marcos'

_publ_section_title
;
 (<i>E</i>)-1-(3,4-Dimethylbenzylidene)-2,2-diphenylhydrazine
;
_journal_coeditor_code BT5512
_journal_issue 6
_journal_name_full 'Acta Crystallographica Section E'
_journal_page_first o1287
_journal_paper_doi 10.1107/S1600536811015352
_journal_volume 67
_journal_year 2011
_chemical_formula_iupac 'C21 H20 N2'
_chemical_formula_moiety 'C21 H20 N2'
_chemical_formula_sum 'C21 H20 N2'
_chemical_formula_weight 300.39
_chemical_name_systematic
;
(<i>E</i>)-1-(3,4-Dimethylbenzylidene)-2,2-diphenylhydrazine
;
_space_group_crystal_system triclinic
_space_group_IT_number 2
_space_group_name_Hall '-P 1'
_space_group_name_H-M_alt 'P -1'
_symmetry_space_group_name_Hall '-P 1'
_symmetry_space_group_name_H-M 'P -1'
_atom_sites_solution_hydrogens geom
_atom_sites_solution_primary direct
_atom_sites_solution_secondary difmap
_cell_angle_alpha 77.530(4)
_cell_angle_beta 76.480(4)
_cell_angle_gamma 77.074(4)
_cell_formula_units_Z 4
_cell_length_a 9.9375(5)
_cell_length_b 10.6322(5)
_cell_length_c 17.5680(8)
_cell_measurement_reflns_used 3720
_cell_measurement_temperature 293(2)
_cell_measurement_theta_max 25.2369
_cell_measurement_theta_min 3.4266
_cell_volume 1732.60(15)
_computing_cell_refinement
;
CrysAlis RED (Oxford Diffraction, 2009)
;
_computing_data_collection
;
CrysAlis CCD (Oxford Diffraction, 2009)
;
_computing_data_reduction
;
CrysAlis RED (Oxford Diffraction, 2009)
;
_computing_molecular_graphics 'ORTEP-3 for Windows (Farrugia, 1997)'
_computing_publication_material 'WinGX (Farrugia, 1999)'
_computing_structure_refinement 'SHELXL97 (Sheldrick, 2008)'
_computing_structure_solution 'SHELXS97 (Sheldrick, 2008)'
_diffrn_ambient_temperature 293(2)
_diffrn_detector_area_resol_mean 10.4685
_diffrn_measured_fraction_theta_full 0.997
_diffrn_measured_fraction_theta_max 0.997
_diffrn_measurement_device_type 'Oxford Diffraction Xcalibur Atlas Gemini'
_diffrn_measurement_method \w
_diffrn_radiation_monochromator graphite
_diffrn_radiation_type MoK\a
_diffrn_radiation_wavelength 0.71073
_diffrn_reflns_av_R_equivalents 0.0272
_diffrn_reflns_limit_h_max 11
_diffrn_reflns_limit_h_min -9
_diffrn_reflns_limit_k_max 12
_diffrn_reflns_limit_k_min -10
_diffrn_reflns_limit_l_max 20
_diffrn_reflns_limit_l_min -21
_diffrn_reflns_number 12246
_diffrn_reflns_theta_full 25.29
_diffrn_reflns_theta_max 25.29
_diffrn_reflns_theta_min 3.43
_exptl_absorpt_coefficient_mu 0.068
_exptl_absorpt_correction_T_max 0.984
_exptl_absorpt_correction_T_min 0.971
_exptl_absorpt_correction_type analytical
_exptl_absorpt_process_details '(CrysAlis PRO; Oxford Diffraction, 2009)'
_exptl_crystal_colour colorless
_exptl_crystal_density_diffrn 1.152
_exptl_crystal_density_method 'not measured'
_exptl_crystal_description prism
_exptl_crystal_F_000 640
_exptl_crystal_size_max 0.6134
_exptl_crystal_size_mid 0.4151
_exptl_crystal_size_min 0.267
_refine_diff_density_max 0.153
_refine_diff_density_min -0.113
_refine_ls_extinction_coef 0.0220(12)
_refine_ls_extinction_expression Fc^*^=kFc[1+0.001xFc^2^\l^3^/sin(2\q)]^-1/4^
_refine_ls_extinction_method 'SHELXL97 (Sheldrick, 2008)'
_refine_ls_goodness_of_fit_ref 0.845
_refine_ls_hydrogen_treatment constr
_refine_ls_matrix_type full
_refine_ls_number_parameters 420
_refine_ls_number_reflns 6288
_refine_ls_number_restraints 0
_refine_ls_restrained_S_all 0.845
_refine_ls_R_factor_all 0.0949
_refine_ls_R_factor_gt 0.0403
_refine_ls_shift/su_max 0.001
_refine_ls_shift/su_mean 0
_refine_ls_structure_factor_coef Fsqd
_refine_ls_weighting_details 'calc w=1/[\s^2^(Fo^2^)+(0.0496P)^2^] where P=(Fo^2^+2Fc^2^)/3'
_refine_ls_weighting_scheme calc
_refine_ls_wR_factor_gt 0.0871
_refine_ls_wR_factor_ref 0.1004
_reflns_number_gt 3202
_reflns_number_total 6288
_reflns_threshold_expression >2\s(I)
_cod_data_source_file bt5512.cif
_cod_data_source_block I
_cod_original_cell_volume 1732.60(14)
_cod_database_code 2230234
_cod_database_fobs_code 2230234

loop_
_space_group_symop_operation_xyz
'x, y, z'
'-x, -y, -z'

loop_
_atom_site_type_symbol
_atom_site_label
_atom_site_fract_x
_atom_site_fract_y
_atom_site_fract_z
_atom_site_U_iso_or_equiv
_atom_site_adp_type
_atom_site_calc_flag
_atom_site_refinement_flags
_atom_site_occupancy
_atom_site_symmetry_multiplicity
_atom_site_disorder_assembly
_atom_site_disorder_group
N N1 0.36159(15) 0.39399(14) 0.36518(8) 0.0660(4) Uani d . 1 1 . .
N N2 0.41791(15) 0.32889(15) 0.43054(8) 0.0756(4) Uani d . 1 1 . .
C C16 0.32092(19) 0.29285(16) 0.49984(10) 0.0597(4) Uani d . 1 1 . .
C C21 0.1779(2) 0.33547(18) 0.50422(11) 0.0730(5) Uani d . 1 1 . .
H H21 0.1443 0.3888 0.4607 0.088 Uiso calc R 1 1 . .
C C20 0.0850(2) 0.2992(2) 0.57287(12) 0.0858(6) Uani d . 1 1 . .
H H20 -0.0111 0.3292 0.5752 0.103 Uiso calc R 1 1 . .
C C19 0.1307(3) 0.2199(2) 0.63774(12) 0.0875(6) Uani d . 1 1 . .
H H19 0.0669 0.1956 0.6837 0.105 Uiso calc R 1 1 . .
C C18 0.2719(3) 0.17699(19) 0.63365(11) 0.0812(6) Uani d . 1 1 . .
H H18 0.3043 0.1226 0.6772 0.097 Uiso calc R 1 1 . .
C C17 0.3673(2) 0.21310(18) 0.56583(10) 0.0730(5) Uani d . 1 1 . .
H H17 0.4632 0.1838 0.5643 0.088 Uiso calc R 1 1 . .
C C10 0.56693(18) 0.29103(18) 0.42665(9) 0.0601(5) Uani d . 1 1 . .
C C11 0.6403(2) 0.37197(19) 0.44503(11) 0.0787(6) Uani d . 1 1 . .
H H11 0.5936 0.4524 0.4589 0.094 Uiso calc R 1 1 . .
C C12 0.7826(3) 0.3344(3) 0.44297(12) 0.0907(6) Uani d . 1 1 . .
H H12 0.8317 0.3887 0.4563 0.109 Uiso calc R 1 1 . .
C C13 0.8510(2) 0.2186(3) 0.42167(12) 0.0936(7) Uani d . 1 1 . .
H H13 0.9472 0.1932 0.4204 0.112 Uiso calc R 1 1 . .
C C14 0.7801(3) 0.1397(2) 0.40227(13) 0.0963(7) Uani d . 1 1 . .
H H14 0.8281 0.0604 0.3873 0.116 Uiso calc R 1 1 . .
C C15 0.6372(2) 0.1753(2) 0.40443(11) 0.0806(6) Uani d . 1 1 . .
H H15 0.5891 0.1204 0.3908 0.097 Uiso calc R 1 1 . .
C C1 0.44210(18) 0.43109(16) 0.29977(10) 0.0617(5) Uani d . 1 1 . .
H H1 0.5391 0.4145 0.2964 0.074 Uiso calc R 1 1 . .
C C2 0.38244(17) 0.49919(15) 0.23059(9) 0.0532(4) Uani d . 1 1 . .
C C7 0.23891(17) 0.52161(16) 0.23122(10) 0.0606(5) Uani d . 1 1 . .
H H7 0.1774 0.4926 0.2771 0.073 Uiso calc R 1 1 . .
C C6 0.18753(17) 0.58661(16) 0.16420(10) 0.0617(5) Uani d . 1 1 . .
H H6 0.0913 0.5999 0.1656 0.074 Uiso calc R 1 1 . .
C C5 0.27467(16) 0.63270(15) 0.09501(9) 0.0513(4) Uani d . 1 1 . .
C C4 0.41897(16) 0.61329(15) 0.09341(9) 0.0518(4) Uani d . 1 1 . .
C C3 0.46939(16) 0.54615(16) 0.16103(10) 0.0572(4) Uani d . 1 1 . .
H H3 0.5657 0.532 0.1597 0.069 Uiso calc R 1 1 . .
C C8 0.51750(17) 0.66410(19) 0.01989(10) 0.0770(5) Uani d . 1 1 . .
H H8A 0.613 0.6321 0.0267 0.115 Uiso calc R 1 1 . .
H H8B 0.4992 0.7581 0.0111 0.115 Uiso calc R 1 1 . .
H H8C 0.5032 0.6345 -0.025 0.115 Uiso calc R 1 1 . .
C C9 0.21465(17) 0.70064(17) 0.02243(10) 0.0686(5) Uani d . 1 1 . .
H H9A 0.1143 0.7069 0.0346 0.103 Uiso calc R 1 1 . .
H H9B 0.2544 0.6513 -0.0199 0.103 Uiso calc R 1 1 . .
H H9C 0.2371 0.7869 0.0063 0.103 Uiso calc R 1 1 . .
N N3 0.19466(12) 0.19292(13) 0.00863(7) 0.0525(3) Uani d . 1 1 . .
N N4 0.19869(13) 0.19943(13) -0.07059(7) 0.0565(4) Uani d . 1 1 . .
C C31 0.18030(15) 0.32507(16) -0.11695(9) 0.0477(4) Uani d . 1 1 . .
C C32 0.13244(15) 0.43680(16) -0.08245(9) 0.0522(4) Uani d . 1 1 . .
H H32 0.1149 0.4297 -0.0275 0.063 Uiso calc R 1 1 . .
C C33 0.11102(16) 0.55796(17) -0.12972(10) 0.0599(4) Uani d . 1 1 . .
H H33 0.0781 0.6322 -0.106 0.072 Uiso calc R 1 1 . .
C C34 0.13712(17) 0.57179(18) -0.21115(11) 0.0657(5) Uani d . 1 1 . .
H H34 0.1215 0.6542 -0.2424 0.079 Uiso calc R 1 1 . .
C C35 0.18661(18) 0.46180(19) -0.24540(10) 0.0663(5) Uani d . 1 1 . .
H H35 0.2056 0.4698 -0.3005 0.08 Uiso calc R 1 1 . .
C C36 0.20849(17) 0.33961(17) -0.19914(9) 0.0600(4) Uani d . 1 1 . .
H H36 0.2426 0.266 -0.2233 0.072 Uiso calc R 1 1 . .
C C37 0.23353(16) 0.08491(15) -0.10724(8) 0.0492(4) Uani d . 1 1 . .
C C38 0.12895(17) 0.03792(17) -0.12529(10) 0.0587(4) Uani d . 1 1 . .
H H38 0.0355 0.078 -0.1116 0.07 Uiso calc R 1 1 . .
C C39 0.1620(2) -0.06805(18) -0.16345(10) 0.0681(5) Uani d . 1 1 . .
H H39 0.091 -0.0988 -0.1763 0.082 Uiso calc R 1 1 . .
C C40 0.2989(2) -0.12838(17) -0.18261(10) 0.0704(5) Uani d . 1 1 . .
H H40 0.3213 -0.2002 -0.2084 0.084 Uiso calc R 1 1 . .
C C41 0.4032(2) -0.08287(19) -0.16375(10) 0.0749(5) Uani d . 1 1 . .
H H41 0.4963 -0.1245 -0.1763 0.09 Uiso calc R 1 1 . .
C C42 0.37124(17) 0.02402(18) -0.12631(10) 0.0648(5) Uani d . 1 1 . .
H H42 0.4425 0.055 -0.1139 0.078 Uiso calc R 1 1 . .
C C22 0.21859(15) 0.08199(17) 0.05388(9) 0.0532(4) Uani d . 1 1 . .
H H22 0.2346 0.0053 0.0333 0.064 Uiso calc R 1 1 . .
C C23 0.22101(14) 0.07456(16) 0.13727(9) 0.0479(4) Uani d . 1 1 . .
C C28 0.24973(16) -0.04682(16) 0.18511(9) 0.0544(4) Uani d . 1 1 . .
H H28 0.2625 -0.1219 0.1633 0.065 Uiso calc R 1 1 . .
C C27 0.26025(16) -0.06090(16) 0.26412(9) 0.0572(4) Uani d . 1 1 . .
C C26 0.23930(16) 0.05158(17) 0.29740(9) 0.0575(4) Uani d . 1 1 . .
C C25 0.20856(17) 0.17242(17) 0.25014(10) 0.0628(5) Uani d . 1 1 . .
H H25 0.1929 0.2477 0.2722 0.075 Uiso calc R 1 1 . .
C C24 0.20038(16) 0.18513(16) 0.17172(10) 0.0591(5) Uani d . 1 1 . .
H H24 0.181 0.2681 0.1416 0.071 Uiso calc R 1 1 . .
C C29 0.2983(2) -0.19570(18) 0.31134(11) 0.0935(7) Uani d . 1 1 . .
H H29A 0.393 -0.2085 0.3194 0.14 Uiso calc R 1 1 . .
H H29B 0.2911 -0.2606 0.2827 0.14 Uiso calc R 1 1 . .
H H29C 0.235 -0.2038 0.3619 0.14 Uiso calc R 1 1 . .
C C30 0.2536(2) 0.0441(2) 0.38198(10) 0.0887(6) Uani d . 1 1 . .
H H30A 0.2308 0.1307 0.3948 0.133 Uiso calc R 1 1 . .
H H30B 0.3486 0.0058 0.3876 0.133 Uiso calc R 1 1 . .
H H30C 0.1904 -0.0089 0.4173 0.133 Uiso calc R 1 1 . .

loop_
_atom_site_aniso_label
_atom_site_aniso_U_11
_atom_site_aniso_U_22
_atom_site_aniso_U_33
_atom_site_aniso_U_12
_atom_site_aniso_U_13
_atom_site_aniso_U_23
N1 0.0642(9) 0.0726(10) 0.0561(9) -0.0088(7) -0.0201(8) 0.0053(8)
N2 0.0601(10) 0.0977(12) 0.0557(9) -0.0060(8) -0.0172(8) 0.0129(8)
C16 0.0683(12) 0.0599(12) 0.0512(11) -0.0110(9) -0.0159(10) -0.0064(9)
C21 0.0701(13) 0.0872(15) 0.0601(12) -0.0164(10) -0.0175(10) -0.0020(10)
C20 0.0763(13) 0.1129(18) 0.0689(14) -0.0269(12) -0.0096(12) -0.0118(13)
C19 0.1008(18) 0.1049(18) 0.0549(13) -0.0310(13) -0.0027(12) -0.0107(12)
C18 0.1102(18) 0.0804(15) 0.0494(12) -0.0108(13) -0.0185(12) -0.0072(10)
C17 0.0839(13) 0.0763(14) 0.0545(12) -0.0046(10) -0.0190(11) -0.0067(10)
C10 0.0620(12) 0.0657(13) 0.0489(10) -0.0040(10) -0.0170(9) -0.0029(9)
C11 0.0801(15) 0.0813(15) 0.0751(13) -0.0075(12) -0.0145(11) -0.0223(11)
C12 0.0837(17) 0.115(2) 0.0818(15) -0.0300(14) -0.0284(12) -0.0101(14)
C13 0.0675(14) 0.121(2) 0.0756(15) -0.0010(15) -0.0203(11) 0.0084(14)
C14 0.0977(19) 0.0835(17) 0.0968(17) 0.0175(14) -0.0238(14) -0.0222(13)
C15 0.0903(16) 0.0723(15) 0.0818(14) -0.0036(12) -0.0299(12) -0.0158(11)
C1 0.0564(11) 0.0663(12) 0.0590(11) -0.0090(9) -0.0171(9) 0.0007(9)
C2 0.0523(10) 0.0510(11) 0.0562(10) -0.0111(8) -0.0165(9) -0.0005(8)
C7 0.0534(11) 0.0666(12) 0.0596(11) -0.0198(8) -0.0100(9) 0.0021(9)
C6 0.0472(10) 0.0696(12) 0.0693(12) -0.0165(8) -0.0196(9) 0.0009(10)
C5 0.0527(10) 0.0492(10) 0.0564(10) -0.0152(8) -0.0194(9) -0.0025(8)
C4 0.0519(10) 0.0519(11) 0.0541(10) -0.0164(8) -0.0148(8) -0.0020(8)
C3 0.0451(9) 0.0667(12) 0.0603(11) -0.0117(8) -0.0192(9) -0.0011(9)
C8 0.0620(12) 0.1005(15) 0.0667(12) -0.0268(10) -0.0176(10) 0.0070(11)
C9 0.0655(11) 0.0738(13) 0.0696(12) -0.0174(9) -0.0294(9) 0.0034(9)
N3 0.0526(8) 0.0588(10) 0.0472(8) -0.0148(6) -0.0124(6) -0.0035(7)
N4 0.0715(9) 0.0548(10) 0.0448(8) -0.0116(7) -0.0162(7) -0.0065(7)
C31 0.0430(9) 0.0545(11) 0.0468(10) -0.0125(7) -0.0134(7) -0.0023(8)
C32 0.0488(10) 0.0586(12) 0.0495(10) -0.0082(8) -0.0143(8) -0.0066(9)
C33 0.0588(11) 0.0573(12) 0.0652(12) -0.0074(8) -0.0224(9) -0.0065(9)
C34 0.0697(12) 0.0599(13) 0.0661(13) -0.0175(9) -0.0227(10) 0.0079(10)
C35 0.0762(13) 0.0729(14) 0.0484(10) -0.0223(10) -0.0131(9) 0.0024(10)
C36 0.0689(11) 0.0618(12) 0.0499(11) -0.0145(9) -0.0128(9) -0.0071(9)
C37 0.0480(10) 0.0512(10) 0.0454(9) -0.0084(8) -0.0091(8) -0.0029(8)
C38 0.0478(10) 0.0633(12) 0.0664(11) -0.0100(8) -0.0120(8) -0.0128(9)
C39 0.0707(13) 0.0675(13) 0.0717(12) -0.0191(10) -0.0167(10) -0.0142(10)
C40 0.0905(15) 0.0592(13) 0.0564(11) -0.0060(11) -0.0071(11) -0.0150(9)
C41 0.0582(12) 0.0847(15) 0.0670(13) 0.0043(10) 0.0001(10) -0.0133(11)
C42 0.0472(11) 0.0827(14) 0.0636(12) -0.0117(9) -0.0085(9) -0.0132(10)
C22 0.0523(10) 0.0564(12) 0.0525(10) -0.0151(8) -0.0115(8) -0.0063(9)
C23 0.0423(9) 0.0534(11) 0.0471(10) -0.0100(7) -0.0103(7) -0.0034(8)
C28 0.0608(10) 0.0501(11) 0.0550(11) -0.0140(8) -0.0135(8) -0.0085(8)
C27 0.0596(11) 0.0573(12) 0.0528(11) -0.0108(8) -0.0156(8) -0.0004(9)
C26 0.0565(10) 0.0632(12) 0.0516(10) -0.0047(8) -0.0154(8) -0.0081(9)
C25 0.0686(12) 0.0593(12) 0.0596(12) 0.0005(9) -0.0171(9) -0.0163(9)
C24 0.0625(11) 0.0524(11) 0.0598(11) -0.0024(8) -0.0192(9) -0.0048(9)
C29 0.1421(19) 0.0656(14) 0.0724(13) -0.0160(12) -0.0396(13) 0.0063(11)
C30 0.1113(16) 0.0927(16) 0.0646(12) -0.0006(12) -0.0351(12) -0.0180(11)

loop_
_atom_type_symbol
_atom_type_description
_atom_type_scat_dispersion_real
_atom_type_scat_dispersion_imag
_atom_type_scat_source
C C 0.0033 0.0016 'International Tables Vol C Tables 4.2.6.8 and 6.1.1.4'
H H 0 0 'International Tables Vol C Tables 4.2.6.8 and 6.1.1.4'
N N 0.0061 0.0033 'International Tables Vol C Tables 4.2.6.8 and 6.1.1.4'

loop_
_exptl_crystal_face_index_h
_exptl_crystal_face_index_k
_exptl_crystal_face_index_l
_exptl_crystal_face_perp_dist
2 0 1 0.1637
1 2 0 0.2523
-1 1 0 0.1687
-1 0 3 0.2198
2 1 -1 0.2393
1 1 2 0.1653
-1 -1 -2 0.1017
1 -2 1 0.2604
0 0 -1 0.1955
1 -1 -1 0.2094

loop_
_geom_angle_atom_site_label_1
_geom_angle_atom_site_label_2
_geom_angle_atom_site_label_3
_geom_angle_site_symmetry_1
_geom_angle_site_symmetry_3
_geom_angle
_geom_angle_publ_flag
C1 N1 N2 . . 120.22(14) ?
N1 N2 C16 . . 116.03(14) ?
N1 N2 C10 . . 122.07(14) ?
C16 N2 C10 . . 121.73(13) ?
C21 C16 C17 . . 118.38(17) ?
C21 C16 N2 . . 121.21(15) ?
C17 C16 N2 . . 120.41(16) ?
C20 C21 C16 . . 120.14(18) ?
C20 C21 H21 . . 119.9 ?
C16 C21 H21 . . 119.9 ?
C19 C20 C21 . . 121.4(2) ?
C19 C20 H20 . . 119.3 ?
C21 C20 H20 . . 119.3 ?
C18 C19 C20 . . 118.7(2) ?
C18 C19 H19 . . 120.7 ?
C20 C19 H19 . . 120.7 ?
C19 C18 C17 . . 120.99(18) ?
C19 C18 H18 . . 119.5 ?
C17 C18 H18 . . 119.5 ?
C18 C17 C16 . . 120.36(18) ?
C18 C17 H17 . . 119.8 ?
C16 C17 H17 . . 119.8 ?
C15 C10 C11 . . 119.31(17) ?
C15 C10 N2 . . 120.53(17) ?
C11 C10 N2 . . 120.16(17) ?
C10 C11 C12 . . 120.12(18) ?
C10 C11 H11 . . 119.9 ?
C12 C11 H11 . . 119.9 ?
C13 C12 C11 . . 120.0(2) ?
C13 C12 H12 . . 120 ?
C11 C12 H12 . . 120 ?
C14 C13 C12 . . 120.2(2) ?
C14 C13 H13 . . 119.9 ?
C12 C13 H13 . . 119.9 ?
C13 C14 C15 . . 120.7(2) ?
C13 C14 H14 . . 119.7 ?
C15 C14 H14 . . 119.7 ?
C10 C15 C14 . . 119.66(19) ?
C10 C15 H15 . . 120.2 ?
C14 C15 H15 . . 120.2 ?
N1 C1 C2 . . 120.15(16) ?
N1 C1 H1 . . 119.9 ?
C2 C1 H1 . . 119.9 ?
C3 C2 C7 . . 117.54(14) ?
C3 C2 C1 . . 120.02(15) ?
C7 C2 C1 . . 122.44(15) ?
C6 C7 C2 . . 120.26(15) ?
C6 C7 H7 . . 119.9 ?
C2 C7 H7 . . 119.9 ?
C7 C6 C5 . . 121.94(15) ?
C7 C6 H6 . . 119 ?
C5 C6 H6 . . 119 ?
C6 C5 C4 . . 118.81(14) ?
C6 C5 C9 . . 120.28(14) ?
C4 C5 C9 . . 120.90(14) ?
C3 C4 C5 . . 118.58(15) ?
C3 C4 C8 . . 120.75(15) ?
C5 C4 C8 . . 120.67(14) ?
C4 C3 C2 . . 122.85(15) ?
C4 C3 H3 . . 118.6 ?
C2 C3 H3 . . 118.6 ?
C4 C8 H8A . . 109.5 ?
C4 C8 H8B . . 109.5 ?
H8A C8 H8B . . 109.5 ?
C4 C8 H8C . . 109.5 ?
H8A C8 H8C . . 109.5 ?
H8B C8 H8C . . 109.5 ?
C5 C9 H9A . . 109.5 ?
C5 C9 H9B . . 109.5 ?
H9A C9 H9B . . 109.5 ?
C5 C9 H9C . . 109.5 ?
H9A C9 H9C . . 109.5 ?
H9B C9 H9C . . 109.5 ?
C22 N3 N4 . . 120.47(13) ?
N3 N4 C31 . . 116.75(12) ?
N3 N4 C37 . . 122.52(13) ?
C31 N4 C37 . . 120.46(12) ?
C36 C31 C32 . . 118.44(15) ?
C36 C31 N4 . . 120.01(15) ?
C32 C31 N4 . . 121.54(14) ?
C33 C32 C31 . . 119.90(15) ?
C33 C32 H32 . . 120 ?
C31 C32 H32 . . 120 ?
C34 C33 C32 . . 121.46(16) ?
C34 C33 H33 . . 119.3 ?
C32 C33 H33 . . 119.3 ?
C35 C34 C33 . . 118.75(16) ?
C35 C34 H34 . . 120.6 ?
C33 C34 H34 . . 120.6 ?
C34 C35 C36 . . 120.70(16) ?
C34 C35 H35 . . 119.7 ?
C36 C35 H35 . . 119.7 ?
C35 C36 C31 . . 120.73(16) ?
C35 C36 H36 . . 119.6 ?
C31 C36 H36 . . 119.6 ?
C38 C37 C42 . . 119.71(15) ?
C38 C37 N4 . . 119.82(13) ?
C42 C37 N4 . . 120.44(14) ?
C39 C38 C37 . . 120.19(15) ?
C39 C38 H38 . . 119.9 ?
C37 C38 H38 . . 119.9 ?
C40 C39 C38 . . 120.10(17) ?
C40 C39 H39 . . 120 ?
C38 C39 H39 . . 120 ?
C39 C40 C41 . . 119.84(17) ?
C39 C40 H40 . . 120.1 ?
C41 C40 H40 . . 120.1 ?
C40 C41 C42 . . 120.45(16) ?
C40 C41 H41 . . 119.8 ?
C42 C41 H41 . . 119.8 ?
C37 C42 C41 . . 119.70(16) ?
C37 C42 H42 . . 120.1 ?
C41 C42 H42 . . 120.1 ?
N3 C22 C23 . . 120.75(15) ?
N3 C22 H22 . . 119.6 ?
C23 C22 H22 . . 119.6 ?
C24 C23 C28 . . 117.36(14) ?
C24 C23 C22 . . 122.72(15) ?
C28 C23 C22 . . 119.89(15) ?
C27 C28 C23 . . 122.90(15) ?
C27 C28 H28 . . 118.6 ?
C23 C28 H28 . . 118.6 ?
C28 C27 C26 . . 118.71(15) ?
C28 C27 C29 . . 119.93(15) ?
C26 C27 C29 . . 121.33(15) ?
C25 C26 C27 . . 118.42(14) ?
C25 C26 C30 . . 119.86(16) ?
C27 C26 C30 . . 121.70(16) ?
C24 C25 C26 . . 122.32(16) ?
C24 C25 H25 . . 118.8 ?
C26 C25 H25 . . 118.8 ?
C25 C24 C23 . . 120.28(15) ?
C25 C24 H24 . . 119.9 ?
C23 C24 H24 . . 119.9 ?
C27 C29 H29A . . 109.5 ?
C27 C29 H29B . . 109.5 ?
H29A C29 H29B . . 109.5 ?
C27 C29 H29C . . 109.5 ?
H29A C29 H29C . . 109.5 ?
H29B C29 H29C . . 109.5 ?
C26 C30 H30A . . 109.5 ?
C26 C30 H30B . . 109.5 ?
H30A C30 H30B . . 109.5 ?
C26 C30 H30C . . 109.5 ?
H30A C30 H30C . . 109.5 ?
H30B C30 H30C . . 109.5 ?

loop_
_geom_bond_atom_site_label_1
_geom_bond_atom_site_label_2
_geom_bond_site_symmetry_2
_geom_bond_distance
_geom_bond_publ_flag
N1 C1 . 1.2773(19) ?
N1 N2 . 1.3765(17) ?
N2 C16 . 1.405(2) ?
N2 C10 . 1.434(2) ?
C16 C21 . 1.381(2) ?
C16 C17 . 1.388(2) ?
C21 C20 . 1.376(2) ?
C21 H21 . 0.93 ?
C20 C19 . 1.369(3) ?
C20 H20 . 0.93 ?
C19 C18 . 1.364(3) ?
C19 H19 . 0.93 ?
C18 C17 . 1.379(2) ?
C18 H18 . 0.93 ?
C17 H17 . 0.93 ?
C10 C15 . 1.360(2) ?
C10 C11 . 1.374(2) ?
C11 C12 . 1.374(3) ?
C11 H11 . 0.93 ?
C12 C13 . 1.350(3) ?
C12 H12 . 0.93 ?
C13 C14 . 1.347(3) ?
C13 H13 . 0.93 ?
C14 C15 . 1.379(3) ?
C14 H14 . 0.93 ?
C15 H15 . 0.93 ?
C1 C2 . 1.455(2) ?
C1 H1 . 0.93 ?
C2 C3 . 1.387(2) ?
C2 C7 . 1.390(2) ?
C7 C6 . 1.377(2) ?
C7 H7 . 0.93 ?
C6 C5 . 1.381(2) ?
C6 H6 . 0.93 ?
C5 C4 . 1.397(2) ?
C5 C9 . 1.506(2) ?
C4 C3 . 1.387(2) ?
C4 C8 . 1.504(2) ?
C3 H3 . 0.93 ?
C8 H8A . 0.96 ?
C8 H8B . 0.96 ?
C8 H8C . 0.96 ?
C9 H9A . 0.96 ?
C9 H9B . 0.96 ?
C9 H9C . 0.96 ?
N3 C22 . 1.2797(18) ?
N3 N4 . 1.3701(16) ?
N4 C31 . 1.4041(19) ?
N4 C37 . 1.4362(18) ?
C31 C36 . 1.386(2) ?
C31 C32 . 1.389(2) ?
C32 C33 . 1.376(2) ?
C32 H32 . 0.93 ?
C33 C34 . 1.374(2) ?
C33 H33 . 0.93 ?
C34 C35 . 1.371(2) ?
C34 H34 . 0.93 ?
C35 C36 . 1.377(2) ?
C35 H35 . 0.93 ?
C36 H36 . 0.93 ?
C37 C38 . 1.373(2) ?
C37 C42 . 1.374(2) ?
C38 C39 . 1.373(2) ?
C38 H38 . 0.93 ?
C39 C40 . 1.366(2) ?
C39 H39 . 0.93 ?
C40 C41 . 1.368(2) ?
C40 H40 . 0.93 ?
C41 C42 . 1.374(2) ?
C41 H41 . 0.93 ?
C42 H42 . 0.93 ?
C22 C23 . 1.455(2) ?
C22 H22 . 0.93 ?
C23 C24 . 1.390(2) ?
C23 C28 . 1.390(2) ?
C28 C27 . 1.390(2) ?
C28 H28 . 0.93 ?
C27 C26 . 1.396(2) ?
C27 C29 . 1.509(2) ?
C26 C25 . 1.384(2) ?
C26 C30 . 1.509(2) ?
C25 C24 . 1.375(2) ?
C25 H25 . 0.93 ?
C24 H24 . 0.93 ?
C29 H29A . 0.96 ?
C29 H29B . 0.96 ?
C29 H29C . 0.96 ?
C30 H30A . 0.96 ?
C30 H30B . 0.96 ?
C30 H30C . 0.96 ?

loop_
_geom_hbond_atom_site_label_D
_geom_hbond_atom_site_label_H
_geom_hbond_atom_site_label_A
_geom_hbond_site_symmetry_D
_geom_hbond_site_symmetry_H
_geom_hbond_site_symmetry_A
_geom_hbond_distance_DH
_geom_hbond_distance_HA
_geom_hbond_distance_DA
_geom_hbond_angle_DHA
_geom_hbond_publ_flag
C3 H3 Cg1 . . 2_655 0.93 2.81 3.7152(18) 166 y
C6 H6 Cg1 . . 2_565 0.93 2.66 3.5506(19) 160 y
C9 H9C Cg2 . . 1_565 0.96 2.97 3.7170(19) 136 y
C29 H29B Cg3 . . 1_545 0.96 3.00 3.931(2) 165 y
C41 H41 Cg4 . . 2_655 0.93 2.83 3.590(2) 139 y

loop_
_geom_torsion_atom_site_label_1
_geom_torsion_atom_site_label_2
_geom_torsion_atom_site_label_3
_geom_torsion_atom_site_label_4
_geom_torsion_site_symmetry_1
_geom_torsion_site_symmetry_2
_geom_torsion_site_symmetry_3
_geom_torsion_site_symmetry_4
_geom_torsion
_geom_torsion_publ_flag
C1 N1 N2 C16 . . . . 179.59(15) ?
C1 N1 N2 C10 . . . . -5.1(2) ?
N1 N2 C16 C21 . . . . -8.0(2) ?
C10 N2 C16 C21 . . . . 176.64(17) ?
N1 N2 C16 C17 . . . . 172.04(15) ?
C10 N2 C16 C17 . . . . -3.3(3) ?
C17 C16 C21 C20 . . . . 0.2(3) ?
N2 C16 C21 C20 . . . . -179.79(16) ?
C16 C21 C20 C19 . . . . -0.6(3) ?
C21 C20 C19 C18 . . . . 0.3(3) ?
C20 C19 C18 C17 . . . . 0.4(3) ?
C19 C18 C17 C16 . . . . -0.8(3) ?
C21 C16 C17 C18 . . . . 0.5(3) ?
N2 C16 C17 C18 . . . . -179.52(15) ?
N1 N2 C10 C15 . . . . -86.5(2) ?
C16 N2 C10 C15 . . . . 88.6(2) ?
N1 N2 C10 C11 . . . . 93.2(2) ?
C16 N2 C10 C11 . . . . -91.7(2) ?
C15 C10 C11 C12 . . . . -1.7(3) ?
N2 C10 C11 C12 . . . . 178.59(16) ?
C10 C11 C12 C13 . . . . 1.0(3) ?
C11 C12 C13 C14 . . . . 0.1(3) ?
C12 C13 C14 C15 . . . . -0.5(3) ?
C11 C10 C15 C14 . . . . 1.3(3) ?
N2 C10 C15 C14 . . . . -178.98(17) ?
C13 C14 C15 C10 . . . . -0.2(3) ?
N2 N1 C1 C2 . . . . 179.62(14) ?
N1 C1 C2 C3 . . . . 176.21(15) ?
N1 C1 C2 C7 . . . . -2.8(2) ?
C3 C2 C7 C6 . . . . 0.9(2) ?
C1 C2 C7 C6 . . . . 179.98(15) ?
C2 C7 C6 C5 . . . . -0.7(2) ?
C7 C6 C5 C4 . . . . -0.4(2) ?
C7 C6 C5 C9 . . . . 178.62(14) ?
C6 C5 C4 C3 . . . . 1.2(2) ?
C9 C5 C4 C3 . . . . -177.80(14) ?
C6 C5 C4 C8 . . . . -178.79(15) ?
C9 C5 C4 C8 . . . . 2.2(2) ?
C5 C4 C3 C2 . . . . -1.0(2) ?
C8 C4 C3 C2 . . . . 179.01(15) ?
C7 C2 C3 C4 . . . . -0.1(2) ?
C1 C2 C3 C4 . . . . -179.15(14) ?
C22 N3 N4 C31 . . . . -175.97(13) ?
C22 N3 N4 C37 . . . . -1.9(2) ?
N3 N4 C31 C36 . . . . 168.14(13) ?
C37 N4 C31 C36 . . . . -6.0(2) ?
N3 N4 C31 C32 . . . . -12.63(19) ?
C37 N4 C31 C32 . . . . 173.21(13) ?
C36 C31 C32 C33 . . . . 1.5(2) ?
N4 C31 C32 C33 . . . . -177.73(13) ?
C31 C32 C33 C34 . . . . -0.6(2) ?
C32 C33 C34 C35 . . . . -0.5(2) ?
C33 C34 C35 C36 . . . . 0.6(2) ?
C34 C35 C36 C31 . . . . 0.3(2) ?
C32 C31 C36 C35 . . . . -1.4(2) ?
N4 C31 C36 C35 . . . . 177.86(14) ?
N3 N4 C37 C38 . . . . 103.54(17) ?
C31 N4 C37 C38 . . . . -82.65(18) ?
N3 N4 C37 C42 . . . . -78.19(18) ?
C31 N4 C37 C42 . . . . 95.62(18) ?
C42 C37 C38 C39 . . . . -1.1(2) ?
N4 C37 C38 C39 . . . . 177.16(15) ?
C37 C38 C39 C40 . . . . 0.9(3) ?
C38 C39 C40 C41 . . . . -0.1(3) ?
C39 C40 C41 C42 . . . . -0.6(3) ?
C38 C37 C42 C41 . . . . 0.4(2) ?
N4 C37 C42 C41 . . . . -177.84(15) ?
C40 C41 C42 C37 . . . . 0.5(3) ?
N4 N3 C22 C23 . . . . 177.09(12) ?
N3 C22 C23 C24 . . . . -1.1(2) ?
N3 C22 C23 C28 . . . . -178.83(13) ?
C24 C23 C28 C27 . . . . -0.9(2) ?
C22 C23 C28 C27 . . . . 176.88(14) ?
C23 C28 C27 C26 . . . . 0.9(2) ?
C23 C28 C27 C29 . . . . -177.19(15) ?
C28 C27 C26 C25 . . . . 0.2(2) ?
C29 C27 C26 C25 . . . . 178.17(16) ?
C28 C27 C26 C30 . . . . -178.03(16) ?
C29 C27 C26 C30 . . . . 0.0(2) ?
C27 C26 C25 C24 . . . . -1.1(2) ?
C30 C26 C25 C24 . . . . 177.13(16) ?
C26 C25 C24 C23 . . . . 1.0(2) ?
C28 C23 C24 C25 . . . . 0.0(2) ?
C22 C23 C24 C25 . . . . -177.75(14) ?
